data_4516352
loop_
_publ_author_name
'Patyk, Ewa'
'Podsiad\/lo, Marcin'
'Katrusiak, Andrzej'

_publ_section_title
;
 CH&#x00B7;&#x00B7;&#x00B7;N Bonds and Dynamics in Isostructural
 Pyrimidine Polymorphs
;
_journal_issue 8
_journal_name_full 'Crystal Growth &amp; Design'
_journal_page_first 4039
_journal_paper_doi 10.1021/acs.cgd.5b00657
_journal_volume 15
_journal_year 2015
_chemical_formula_moiety 'C4 H4 N2'
_chemical_formula_sum 'C4 H4 N2'
_chemical_formula_weight 80.09
_chemical_melting_point 293.15
_chemical_name_common pyrimidine
_chemical_name_systematic
; 
pyrimidine phase II
;
_space_group_IT_number 33
_space_group_name_Hall 'P 2c -2n'
_space_group_name_H-M_alt 'P n a 21'
_symmetry_cell_setting orthorhombic
_symmetry_space_group_name_Hall 'P 2c -2n'
_symmetry_space_group_name_H-M 'P n a 21'
_atom_sites_solution_hydrogens geom
_atom_sites_solution_primary direct
_atom_sites_solution_secondary difmap
_audit_creation_method SHELXL-97
_cell_angle_alpha 90.00
_cell_angle_beta 90.00
_cell_angle_gamma 90.00
_cell_formula_units_Z 4
_cell_length_a 11.665(3)
_cell_length_b 9.483(3)
_cell_length_c 3.7740(12)
_cell_measurement_reflns_used 3036
_cell_measurement_temperature 222.5(1)
_cell_measurement_theta_max 28.16
_cell_measurement_theta_min 3.49
_cell_volume 417.5(2)
_computing_cell_refinement 'CrysAlisRED (Oxford Diffraction, 2004)'
_computing_data_collection 'CrysAlisCCD (Oxford Diffraction, 2004)'
_computing_data_reduction 'CrysAlisRED (Oxford Diffraction, 2004)'
_computing_molecular_graphics 'SHELXTL (Sheldrick, 1990)'
_computing_publication_material 'SHELXL--97 (Sheldrick, 1997)'
_computing_structure_refinement 'SHELXL--97 (Sheldrick, 1997)'
_computing_structure_solution 'SHELXS--97 (Sheldrick, 1997)'
_diffrn_ambient_pressure 100
_diffrn_ambient_temperature 222.5(1)
_diffrn_measured_fraction_theta_full 0.909
_diffrn_measured_fraction_theta_max 0.909
_diffrn_measurement_device_type 'KM-4 CCD'
_diffrn_measurement_method \w-scans
_diffrn_radiation_monochromator graphite
_diffrn_radiation_source 'fine-focus sealed tube'
_diffrn_radiation_type MoK\a
_diffrn_radiation_wavelength 0.71073
_diffrn_reflns_av_R_equivalents 0.0633
_diffrn_reflns_av_sigmaI/netI 0.0596
_diffrn_reflns_limit_h_max 14
_diffrn_reflns_limit_h_min -14
_diffrn_reflns_limit_k_max 11
_diffrn_reflns_limit_k_min -11
_diffrn_reflns_limit_l_max 4
_diffrn_reflns_limit_l_min -4
_diffrn_reflns_number 3036
_diffrn_reflns_theta_full 28.16
_diffrn_reflns_theta_max 28.16
_diffrn_reflns_theta_min 3.49
_diffrn_standards_decay_% 0
_diffrn_standards_interval_count 0
_diffrn_standards_number 0
_exptl_absorpt_coefficient_mu 0.084
_exptl_absorpt_correction_T_max 0.983
_exptl_absorpt_correction_T_min 0.983
_exptl_absorpt_correction_type numerical
_exptl_absorpt_process_details
; 
 Correction for absorption was made using XEMP (SHELXTL, 
 Sheldrick (1990)).
;
_exptl_crystal_colour colourless
_exptl_crystal_density_diffrn 1.274
_exptl_crystal_density_method 'not measured'
_exptl_crystal_description irregular
_exptl_crystal_F_000 168
_exptl_crystal_size_max 0.20
_exptl_crystal_size_mid 0.20
_exptl_crystal_size_min 0.20
_refine_diff_density_max 0.130
_refine_diff_density_min -0.113
_refine_diff_density_rms 0.036
_refine_ls_abs_structure_details 'Flack H D (1983), Acta Cryst. A39, 876-881'
_refine_ls_abs_structure_Flack -6(8)
_refine_ls_extinction_coef 0.068(12)
_refine_ls_extinction_expression Fc^*^=kFc[1+0.001xFc^2^\l^3^/sin(2\q)]^-1/4^
_refine_ls_extinction_method SHELXL
_refine_ls_goodness_of_fit_ref 1.059
_refine_ls_hydrogen_treatment constr
_refine_ls_matrix_type full
_refine_ls_number_parameters 56
_refine_ls_number_reflns 883
_refine_ls_number_restraints 1
_refine_ls_restrained_S_all 1.058
_refine_ls_R_factor_all 0.1095
_refine_ls_R_factor_gt 0.0566
_refine_ls_shift/su_max 0.000
_refine_ls_shift/su_mean 0.000
_refine_ls_structure_factor_coef Fsqd
_refine_ls_weighting_details 'calc w=1/[\s^2^(Fo^2^)+(0.0495P)^2^+0.0000P] where P=(Fo^2^+2Fc^2^)/3'
_refine_ls_weighting_scheme calc
_refine_ls_wR_factor_gt 0.1153
_refine_ls_wR_factor_ref 0.1424
_reflns_number_gt 534
_reflns_number_total 883
_reflns_threshold_expression >2sigma(I)
_cod_data_source_file cg5b00657_si_002.cif
_cod_data_source_block phaseII_222.5K
_cod_database_code 4516352

loop_
_symmetry_equiv_pos_as_xyz
'x, y, z'
'-x, -y, z+1/2'
'x+1/2, -y+1/2, z'
'-x+1/2, y+1/2, z+1/2'

loop_
_atom_site_label
_atom_site_type_symbol
_atom_site_fract_x
_atom_site_fract_y
_atom_site_fract_z
_atom_site_U_iso_or_equiv
_atom_site_adp_type
_atom_site_occupancy
_atom_site_symmetry_multiplicity
_atom_site_calc_flag
_atom_site_refinement_flags
N1 N 0.1270(2) 0.3972(3) 0.0242(11) 0.0576(9) Uani 1 1 d .
N3 N 0.0118(2) 0.1902(3) 0.0160(9) 0.0610(10) Uani 1 1 d .
C2 C 0.0305(3) 0.3258(3) 0.0728(13) 0.0550(11) Uani 1 1 d .
H2 H -0.0316 0.3775 0.1571 0.066 Uiso 1 1 calc R
C4 C 0.1014(3) 0.1191(3) -0.1029(12) 0.0587(11) Uani 1 1 d .
H4 H 0.0929 0.0232 -0.1472 0.070 Uiso 1 1 calc R
C5 C 0.2065(3) 0.1801(4) -0.1643(10) 0.0556(11) Uani 1 1 d .
H5 H 0.2684 0.1285 -0.2495 0.067 Uiso 1 1 calc R
C6 C 0.2147(3) 0.3199(4) -0.0936(9) 0.0575(13) Uani 1 1 d .
H6 H 0.2850 0.3642 -0.1289 0.069 Uiso 1 1 calc R

loop_
_atom_site_aniso_label
_atom_site_aniso_U_11
_atom_site_aniso_U_22
_atom_site_aniso_U_33
_atom_site_aniso_U_23
_atom_site_aniso_U_13
_atom_site_aniso_U_12
N1 0.0515(16) 0.0440(14) 0.077(2) -0.0075(17) -0.0072(18) 0.0017(13)
N3 0.0449(15) 0.0492(16) 0.089(3) 0.002(2) 0.0013(17) -0.0036(13)
C2 0.0435(18) 0.050(2) 0.072(3) -0.003(2) -0.005(2) 0.0076(15)
C4 0.058(2) 0.0398(17) 0.078(3) -0.0068(18) -0.0100(18) 0.0028(17)
C5 0.0451(19) 0.055(2) 0.066(3) -0.011(2) -0.0026(18) 0.0086(17)
C6 0.0410(17) 0.063(2) 0.069(3) -0.006(2) -0.0040(16) -0.0077(16)

loop_
_atom_type_symbol
_atom_type_description
_atom_type_scat_dispersion_real
_atom_type_scat_dispersion_imag
_atom_type_scat_source
C C 0.0033 0.0016 'International Tables Vol C Tables 4.2.6.8 and 6.1.1.4'
H H 0.0000 0.0000 'International Tables Vol C Tables 4.2.6.8 and 6.1.1.4'
N N 0.0061 0.0033 'International Tables Vol C Tables 4.2.6.8 and 6.1.1.4'

loop_
_geom_angle_atom_site_label_1
_geom_angle_atom_site_label_2
_geom_angle_atom_site_label_3
_geom_angle
C2 N1 C6 114.6(3)
C4 N3 C2 114.9(3)
N3 C2 N1 127.9(3)
N3 C4 C5 123.2(3)
C6 C5 C4 116.2(3)
N1 C6 C5 123.3(3)

loop_
_geom_bond_atom_site_label_1
_geom_bond_atom_site_label_2
_geom_bond_distance
N1 C2 1.327(4)
N1 C6 1.335(4)
N3 C4 1.322(4)
N3 C2 1.323(4)
C4 C5 1.376(4)
C5 C6 1.355(5)
